data_4304257
loop_
_publ_author_name
'Michael Veith'
'Kroum Valtchev'
'Volker Huch'

_publ_section_title
;
Tetraalkoxyaluminates of Nickel(II), Copper(II), and Copper(I)
;
_journal_name_full 'Inorganic Chemistry'
_journal_page_first 1204
_journal_page_last 1217
_journal_paper_doi 10.1021/ic701729y
_journal_volume 47
_journal_year 2008
_chemical_formula_sum 'C42 H84 Al2 Cu2 N2 O10'
_chemical_formula_weight 958.15
_chemical_name_systematic
; 
 ? 
;
_space_group_IT_number 2
_symmetry_cell_setting triclinic
_symmetry_space_group_name_Hall '-P 1'
_symmetry_space_group_name_H-M 'P -1'
_atom_sites_solution_hydrogens geom
_atom_sites_solution_primary direct
_atom_sites_solution_secondary difmap
_audit_creation_method SHELXL-97
_cell_angle_alpha 75.40(3)
_cell_angle_beta 74.85(3)
_cell_angle_gamma 79.11(3)
_cell_formula_units_Z 1
_cell_length_a 10.275(2)
_cell_length_b 10.668(2)
_cell_length_c 13.277(3)
_cell_measurement_temperature 293(2)
_cell_measurement_theta_max 18
_cell_measurement_theta_min 12
_cell_volume 1347.6(5)
_computing_structure_refinement 'SHELXL-97 (Sheldrick, 1997)'
_computing_structure_solution 'SHELXS-97 (Sheldrick, 1990)'
_diffrn_ambient_temperature 293(2)
_diffrn_measured_fraction_theta_full 0.916
_diffrn_measured_fraction_theta_max 0.916
_diffrn_measurement_device_type 'Stoe IPDS'
_diffrn_measurement_method 'imaging plate'
_diffrn_radiation_monochromator graphite
_diffrn_radiation_source 'fine-focus sealed tube'
_diffrn_radiation_type MoK\a
_diffrn_radiation_wavelength 0.71073
_diffrn_reflns_av_R_equivalents 0.0654
_diffrn_reflns_av_sigmaI/netI 0.0766
_diffrn_reflns_limit_h_max 11
_diffrn_reflns_limit_h_min -11
_diffrn_reflns_limit_k_max 11
_diffrn_reflns_limit_k_min -11
_diffrn_reflns_limit_l_max 15
_diffrn_reflns_limit_l_min -15
_diffrn_reflns_number 8237
_diffrn_reflns_theta_full 23.96
_diffrn_reflns_theta_max 23.96
_diffrn_reflns_theta_min 2.63
_exptl_absorpt_coefficient_mu 0.870
_exptl_crystal_colour colorless
_exptl_crystal_density_diffrn 1.181
_exptl_crystal_density_method 'not measured'
_exptl_crystal_description 'transparent lumbs'
_exptl_crystal_F_000 514
_exptl_crystal_size_max 0.54
_exptl_crystal_size_mid 0.4
_exptl_crystal_size_min 0.2
_refine_diff_density_max 2.011
_refine_diff_density_min -0.712
_refine_diff_density_rms 0.173
_refine_ls_extinction_method none
_refine_ls_goodness_of_fit_ref 2.113
_refine_ls_hydrogen_treatment mixed
_refine_ls_matrix_type full
_refine_ls_number_parameters 157
_refine_ls_number_reflns 3863
_refine_ls_number_restraints 0
_refine_ls_restrained_S_all 2.113
_refine_ls_R_factor_all 0.1433
_refine_ls_R_factor_gt 0.1208
_refine_ls_shift/su_max 0.017
_refine_ls_shift/su_mean 0.005
_refine_ls_structure_factor_coef Fsqd
_refine_ls_weighting_details 'calc w=1/[\s^2^(Fo^2^)+(0.1000P)^2^+0.0000P] where P=(Fo^2^+2Fc^2^)/3'
_refine_ls_weighting_scheme calc
_refine_ls_wR_factor_gt 0.3114
_refine_ls_wR_factor_ref 0.3193
_reflns_number_gt 2915
_reflns_number_total 3863
_reflns_threshold_expression >2sigma(I)
_cod_data_source_file ic701729y-file003_11.cif
_cod_data_source_block comp_17
_cod_database_code 4304257

loop_
_symmetry_equiv_pos_as_xyz
'x, y, z'
'-x, -y, -z'

loop_
_atom_site_label
_atom_site_type_symbol
_atom_site_fract_x
_atom_site_fract_y
_atom_site_fract_z
_atom_site_U_iso_or_equiv
_atom_site_adp_type
_atom_site_occupancy
_atom_site_symmetry_multiplicity
_atom_site_calc_flag
_atom_site_refinement_flags
_atom_site_disorder_assembly
_atom_site_disorder_group
Cu1 Cu 0.52529(11) 0.02289(12) 0.88105(8) 0.0378(5) Uani 1 1 d . . .
Al1 Al 0.7253(3) 0.2050(3) 0.7584(2) 0.0359(7) Uani 1 1 d . . .
O1 O 0.5052(7) 0.1161(7) 0.9930(5) 0.0440(16) Uani 1 1 d . . .
O2 O 0.5500(6) 0.1860(6) 0.7637(5) 0.0399(16) Uani 1 1 d . . .
O3 O 0.7619(6) 0.0355(6) 0.8064(5) 0.0397(16) Uani 1 1 d . . .
O4 O 0.7253(7) 0.2905(7) 0.8532(5) 0.0516(18) Uani 1 1 d . . .
O5 O 0.8158(7) 0.2721(8) 0.6358(6) 0.058(2) Uani 1 1 d . . .
N1 N 0.5031(8) -0.0825(8) 0.7821(6) 0.043(2) Uani 1 1 d . . .
C1 C 0.4371(10) 0.2801(10) 0.7356(8) 0.046(2) Uiso 1 1 d . . .
C2 C 0.3753(14) 0.3537(15) 0.8259(11) 0.080(4) Uiso 1 1 d . . .
C3 C 0.4923(14) 0.3785(15) 0.6318(12) 0.081(4) Uiso 1 1 d . . .
C4 C 0.3296(15) 0.2066(16) 0.7209(12) 0.088(4) Uiso 1 1 d . . .
C5 C 0.8684(9) -0.0461(10) 0.8507(8) 0.042(2) Uiso 1 1 d . . .
C6 C 0.8413(11) -0.0362(12) 0.9710(9) 0.060(3) Uiso 1 1 d . . .
C7 C 0.8642(15) -0.1839(16) 0.8447(12) 0.084(4) Uiso 1 1 d . . .
C8 C 1.0086(12) -0.0026(13) 0.7912(10) 0.066(3) Uiso 1 1 d . . .
C9 C 0.7809(11) 0.4015(12) 0.8551(9) 0.054(3) Uiso 1 1 d . . .
C10 C 0.7326(18) 0.5264(19) 0.7764(15) 0.110(6) Uiso 1 1 d . . .
C11 C 0.9394(19) 0.3772(19) 0.8218(15) 0.111(6) Uiso 1 1 d . . .
C12 C 0.741(2) 0.418(2) 0.9722(16) 0.123(6) Uiso 1 1 d . . .
C13 C 0.8844(11) 0.2619(12) 0.5307(9) 0.054(3) Uiso 1 1 d . . .
C14 C 0.8395(15) 0.3866(16) 0.4502(12) 0.085(4) Uiso 1 1 d . . .
C15 C 1.0376(14) 0.2465(15) 0.5219(11) 0.080(4) Uiso 1 1 d . . .
C16 C 0.8445(15) 0.1441(16) 0.5049(12) 0.084(4) Uiso 1 1 d . . .
C17 C 0.3992(12) -0.1571(12) 0.8091(9) 0.060(3) Uiso 1 1 d . . .
C18 C 0.3792(14) -0.2290(15) 0.7432(11) 0.076(4) Uiso 1 1 d . . .
C19 C 0.4750(14) -0.2296(15) 0.6437(12) 0.080(4) Uiso 1 1 d . . .
C20 C 0.5791(13) -0.1517(14) 0.6141(10) 0.070(3) Uiso 1 1 d . . .
C21 C 0.5924(12) -0.0828(12) 0.6875(10) 0.062(3) Uiso 1 1 d . . .

loop_
_atom_site_aniso_label
_atom_site_aniso_U_11
_atom_site_aniso_U_22
_atom_site_aniso_U_33
_atom_site_aniso_U_23
_atom_site_aniso_U_13
_atom_site_aniso_U_12
Cu1 0.0459(7) 0.0405(8) 0.0290(6) -0.0036(5) -0.0116(5) -0.0114(5)
Al1 0.0359(14) 0.0353(17) 0.0348(15) -0.0037(12) -0.0079(12) -0.0060(12)
O1 0.058(4) 0.043(4) 0.032(3) -0.003(3) -0.007(3) -0.018(3)
O2 0.037(3) 0.041(4) 0.039(3) -0.002(3) -0.013(3) -0.002(3)
O3 0.040(3) 0.038(4) 0.043(4) -0.003(3) -0.020(3) -0.002(3)
O4 0.062(4) 0.048(5) 0.051(4) -0.012(3) -0.017(3) -0.015(3)
O5 0.062(4) 0.058(5) 0.043(4) -0.002(3) 0.004(3) -0.015(4)
N1 0.046(4) 0.048(6) 0.039(4) -0.010(4) -0.016(4) -0.010(4)

loop_
_atom_type_symbol
_atom_type_description
_atom_type_scat_dispersion_real
_atom_type_scat_dispersion_imag
_atom_type_scat_source
C C 0.0033 0.0016 'International Tables Vol C Tables 4.2.6.8 and 6.1.1.4'
H H 0.0000 0.0000 'International Tables Vol C Tables 4.2.6.8 and 6.1.1.4'
N N 0.0061 0.0033 'International Tables Vol C Tables 4.2.6.8 and 6.1.1.4'
O O 0.0106 0.0060 'International Tables Vol C Tables 4.2.6.8 and 6.1.1.4'
Cu Cu 0.3201 1.2651 'International Tables Vol C Tables 4.2.6.8 and 6.1.1.4'
Al Al 0.0645 0.0514 'International Tables Vol C Tables 4.2.6.8 and 6.1.1.4'

loop_
_geom_angle_atom_site_label_1
_geom_angle_atom_site_label_2
_geom_angle_atom_site_label_3
_geom_angle
_geom_angle_site_symmetry_1
_geom_angle_site_symmetry_3
_geom_angle_publ_flag
O1 Cu1 O1 78.8(3) . 2_657 ?
O1 Cu1 N1 167.0(3) . . ?
O1 Cu1 N1 94.5(3) 2_657 . ?
O1 Cu1 O2 93.1(3) . . ?
O1 Cu1 O2 171.8(3) 2_657 . ?
N1 Cu1 O2 93.1(3) . . ?
O1 Cu1 O3 97.3(2) . . ?
O1 Cu1 O3 112.1(2) 2_657 . ?
N1 Cu1 O3 95.6(3) . . ?
O2 Cu1 O3 70.0(2) . . ?
O1 Cu1 Al1 84.0(2) . . ?
O1 Cu1 Al1 141.2(2) 2_657 . ?
N1 Cu1 Al1 107.8(2) . . ?
O2 Cu1 Al1 37.38(17) . . ?
O3 Cu1 Al1 36.41(16) . . ?
O1 Cu1 Cu1 39.40(19) . 2_657 ?
O1 Cu1 Cu1 39.4(2) 2_657 2_657 ?
N1 Cu1 Cu1 132.9(2) . 2_657 ?
O2 Cu1 Cu1 132.5(2) . 2_657 ?
O3 Cu1 Cu1 109.01(16) . 2_657 ?
Al1 Cu1 Cu1 115.87(8) . 2_657 ?
O5 Al1 O4 111.5(4) . . ?
O5 Al1 O3 117.7(4) . . ?
O4 Al1 O3 110.9(3) . . ?
O5 Al1 O2 115.3(4) . . ?
O4 Al1 O2 109.3(3) . . ?
O3 Al1 O2 90.4(3) . . ?
O5 Al1 Cu1 146.4(3) . . ?
O4 Al1 Cu1 101.2(3) . . ?
O3 Al1 Cu1 53.6(2) . . ?
O2 Al1 Cu1 42.2(2) . . ?
Cu1 O1 Cu1 101.2(3) . 2_657 ?
C1 O2 Al1 131.5(6) . . ?
C1 O2 Cu1 122.9(5) . . ?
Al1 O2 Cu1 100.4(3) . . ?
C5 O3 Al1 134.5(6) . . ?
C5 O3 Cu1 124.4(5) . . ?
Al1 O3 Cu1 90.0(3) . . ?
C9 O4 Al1 136.6(7) . . ?
C13 O5 Al1 150.0(8) . . ?
C21 N1 C17 118.3(9) . . ?
C21 N1 Cu1 120.3(7) . . ?
C17 N1 Cu1 121.4(7) . . ?
O2 C1 C2 108.8(9) . . ?
O2 C1 C4 108.8(9) . . ?
C2 C1 C4 110.0(10) . . ?
O2 C1 C3 108.2(9) . . ?
C2 C1 C3 109.1(11) . . ?
C4 C1 C3 111.9(10) . . ?
O3 C5 C7 108.0(9) . . ?
O3 C5 C8 111.5(8) . . ?
C7 C5 C8 110.8(9) . . ?
O3 C5 C6 107.9(8) . . ?
C7 C5 C6 109.7(10) . . ?
C8 C5 C6 108.8(9) . . ?
O4 C9 C12 107.0(11) . . ?
O4 C9 C10 112.2(11) . . ?
C12 C9 C10 112.4(13) . . ?
O4 C9 C11 110.1(11) . . ?
C12 C9 C11 107.8(12) . . ?
C10 C9 C11 107.3(12) . . ?
O5 C13 C15 109.0(10) . . ?
O5 C13 C16 109.0(10) . . ?
C15 C13 C16 111.0(10) . . ?
O5 C13 C14 109.7(9) . . ?
C15 C13 C14 110.4(11) . . ?
C16 C13 C14 107.8(10) . . ?
N1 C17 C18 123.3(11) . . ?
C17 C18 C19 118.0(13) . . ?
C20 C19 C18 119.3(14) . . ?
C19 C20 C21 118.5(12) . . ?
N1 C21 C20 122.5(11) . . ?

loop_
_geom_bond_atom_site_label_1
_geom_bond_atom_site_label_2
_geom_bond_distance
_geom_bond_site_symmetry_2
_geom_bond_publ_flag
Cu1 O1 1.936(7) . ?
Cu1 O1 1.935(6) 2_657 ?
Cu1 N1 2.010(8) . ?
Cu1 O2 2.028(6) . ?
Cu1 O3 2.389(6) . ?
Cu1 Al1 2.969(3) . ?
Cu1 Cu1 2.991(2) 2_657 ?
Al1 O5 1.703(7) . ?
Al1 O4 1.729(7) . ?
Al1 O3 1.762(7) . ?
Al1 O2 1.833(6) . ?
O1 Cu1 1.935(6) 2_657 ?
O2 C1 1.445(11) . ?
O3 C5 1.421(11) . ?
O4 C9 1.418(14) . ?
O5 C13 1.410(13) . ?
N1 C21 1.348(14) . ?
N1 C17 1.371(14) . ?
C1 C2 1.532(18) . ?
C1 C4 1.545(19) . ?
C1 C3 1.552(18) . ?
C5 C7 1.501(19) . ?
C5 C8 1.545(15) . ?
C5 C6 1.575(15) . ?
C9 C12 1.55(2) . ?
C9 C10 1.56(2) . ?
C9 C11 1.56(2) . ?
C13 C15 1.528(17) . ?
C13 C16 1.533(19) . ?
C13 C14 1.560(18) . ?
C17 C18 1.374(18) . ?
C18 C19 1.426(19) . ?
C19 C20 1.39(2) . ?
C20 C21 1.406(18) . ?
